data_1572568
loop_
_publ_author_name
'Ota, Seiya'
'Soto, Miguel A.'
'Patrick, Brian O.'
'Kamal, Saeid'
'Lelj, Francesco'
'MacLachlan, Mark J.'

_publ_section_title
;
 &#x3c0;-Extended ligands with dual-binding behavior: hindered rotation
 unlocks unexpected reactivity in cyclometalated Pt complexes.
;
_journal_issue 36
_journal_name_full 'Chemical science'
_journal_page_first 14644
_journal_page_last 14650
_journal_paper_doi 10.1039/d4sc04799k
_journal_volume 15
_journal_year 2024
_chemical_formula_moiety 'C38 H24 Cl2 N2 Pt'
_chemical_formula_sum 'C38 H24 Cl2 N2 Pt'
_chemical_formula_weight 774.58
_space_group_crystal_system orthorhombic
_space_group_IT_number 60
_space_group_name_Hall '-P 2n 2ab'
_space_group_name_H-M_alt 'P b c n'
_atom_sites_solution_hydrogens geom
_atom_sites_solution_primary dual
_audit_creation_date 2024-04-02
_audit_creation_method
;
Olex2 1.5
(compiled 2024.02.16 svn.r378c4104 for OlexSys, GUI svn.r6928)
;
_audit_update_record
;
2024-05-21 deposited with the CCDC.	2024-08-23 downloaded from the CCDC.
;
_cell_angle_alpha 90
_cell_angle_beta 90
_cell_angle_gamma 90
_cell_formula_units_Z 4
_cell_length_a 14.9481(7)
_cell_length_b 8.4291(4)
_cell_length_c 21.4418(11)
_cell_measurement_reflns_used 9869
_cell_measurement_temperature 100(2)
_cell_measurement_theta_max 30.55
_cell_measurement_theta_min 2.34
_cell_volume 2701.6(2)
_computing_cell_refinement 'SAINT V8.40B (?, 2016)'
_computing_data_reduction 'SAINT V8.40B (?, 2016)'
_computing_molecular_graphics 'Olex2 1.5 (Dolomanov et al., 2009)'
_computing_publication_material 'Olex2 1.5 (Dolomanov et al., 2009)'
_computing_structure_refinement 'XL  (Sheldrick, 2008)'
_computing_structure_solution 'XT  (Sheldrick, 2015)'
_diffrn_ambient_temperature 100(2)
_diffrn_detector 'Bruker APEX2 area detector'
_diffrn_detector_area_resol_mean 7.9
_diffrn_detector_type 'CCD area detector'
_diffrn_measured_fraction_theta_full 0.998
_diffrn_measured_fraction_theta_max 0.994
_diffrn_measurement_device 'Bruker D8 Kappa diffractometer'
_diffrn_measurement_device_type 'Bruker APEX II area detector'
_diffrn_measurement_method '\w and \f scans'
_diffrn_radiation_monochromator 'TRIUMPH curved-crystal'
_diffrn_radiation_probe x-ray
_diffrn_radiation_type MoK\a
_diffrn_radiation_wavelength 0.71073
_diffrn_reflns_av_R_equivalents 0.0342
_diffrn_reflns_av_unetI/netI 0.0221
_diffrn_reflns_Laue_measured_fraction_full 0.998
_diffrn_reflns_Laue_measured_fraction_max 0.994
_diffrn_reflns_limit_h_max 21
_diffrn_reflns_limit_h_min -19
_diffrn_reflns_limit_k_max 12
_diffrn_reflns_limit_k_min -12
_diffrn_reflns_limit_l_max 30
_diffrn_reflns_limit_l_min -30
_diffrn_reflns_number 27983
_diffrn_reflns_point_group_measured_fraction_full 0.998
_diffrn_reflns_point_group_measured_fraction_max 0.994
_diffrn_reflns_theta_full 25.242
_diffrn_reflns_theta_max 30.565
_diffrn_reflns_theta_min 1.900
_diffrn_source 'sealed X-ray tube'
_diffrn_source_current 30.0
_diffrn_source_power 1.35
_diffrn_source_type 'Incoatec I\ms'
_diffrn_source_voltage 45.0
_diffrn_standards_number 0
_exptl_absorpt_coefficient_mu 5.426
_exptl_absorpt_correction_T_max 0.722
_exptl_absorpt_correction_T_min 0.503
_exptl_absorpt_correction_type multi-scan
_exptl_absorpt_process_details
;
SADABS-2016/2 (Bruker,2016/2) was used for absorption correction.
wR2(int) was 0.0966 before and 0.0451 after correction.
The ratio of minimum to maximum transmission is 0.6968.
The \l/2 correction factor is not present.
;
_exptl_crystal_colour orange
_exptl_crystal_colour_primary orange
_exptl_crystal_density_diffrn 1.904
_exptl_crystal_description needle
_exptl_crystal_F_000 1512
_exptl_crystal_recrystallization_method 'The material was recrystallised from --- by slow evaporation'
_exptl_crystal_size_max 0.43
_exptl_crystal_size_mid 0.07
_exptl_crystal_size_min 0.06
_refine_diff_density_max 3.939
_refine_diff_density_min -1.528
_refine_diff_density_rms 0.183
_refine_ls_extinction_method none
_refine_ls_goodness_of_fit_ref 1.092
_refine_ls_hydrogen_treatment constr
_refine_ls_matrix_type full
_refine_ls_number_parameters 195
_refine_ls_number_reflns 4115
_refine_ls_number_restraints 0
_refine_ls_restrained_S_all 1.092
_refine_ls_R_factor_all 0.0493
_refine_ls_R_factor_gt 0.0345
_refine_ls_shift/su_max 0.001
_refine_ls_shift/su_mean 0.000
_refine_ls_structure_factor_coef Fsqd
_refine_ls_weighting_details 'w=1/[\s^2^(Fo^2^)+(0.0284P)^2^+18.6924P] where P=(Fo^2^+2Fc^2^)/3'
_refine_ls_weighting_scheme calc
_refine_ls_wR_factor_gt 0.0787
_refine_ls_wR_factor_ref 0.0876
_reflns_Friedel_coverage 0.000
_reflns_number_gt 3066
_reflns_number_total 4115
_reflns_threshold_expression 'I > 2\s(I)'
_cod_data_source_file d4sc04799k2.cif
_cod_data_source_block mm589_2
_cod_depositor_comments 'Adding full bibliography for 1572565--1572572.cif.'
_cod_database_code 1572568
_shelx_shelxl_version_number 2019/1
_shelx_space_group_comment
;
The symmetry employed for this shelxl refinement is uniquely defined
by the following loop, which should always be used as a source of
symmetry information in preference to the above space-group names.
They are only intended as comments.
;
_shelx_estimated_absorpt_t_max 0.737
_shelx_estimated_absorpt_t_min 0.204
_olex2_refinement_description
;
1. Fixed Uiso
 At 1.2 times of:
  All C(H) groups
2.a Aromatic/amide H refined with riding coordinates:
 C1(H1), C2(H2), C3(H3), C4(H4), C8(H8), C10(H10), C11(H11), C12(H12),
 C13(H13), C15(H15), C17(H17), C18(H18)
;
_olex2_diffrn_ambient_temperature_device 'Oxford Cryosystems'
_olex2_exptl_crystal_mounting_method 'The crystal was mounted on a mylar loop in oil'
_olex2_submission_special_instructions 'No special instructions were received'

loop_
_space_group_symop_operation_xyz
'x, y, z'
'-x+1/2, -y+1/2, z+1/2'
'-x, y, -z+1/2'
'x+1/2, -y+1/2, -z'
'-x, -y, -z'
'x-1/2, y-1/2, -z-1/2'
'x, -y, z-1/2'
'-x-1/2, y-1/2, z'

loop_
_atom_site_label
_atom_site_type_symbol
_atom_site_fract_x
_atom_site_fract_y
_atom_site_fract_z
_atom_site_U_iso_or_equiv
_atom_site_adp_type
_atom_site_occupancy
_atom_site_site_symmetry_order
_atom_site_calc_flag
_atom_site_refinement_flags_posn
_atom_site_refinement_flags_adp
_atom_site_refinement_flags_occupancy
_atom_site_disorder_assembly
_atom_site_disorder_group
Pt1 Pt 0.500000 0.90370(2) 0.750000 0.01578(7) Uani 1 2 d S T P . .
Cl1 Cl 0.47418(7) 1.11337(14) 0.82659(5) 0.0258(2) Uani 1 1 d . . . . .
N1 N 0.6339(2) 0.8905(4) 0.76367(17) 0.0194(7) Uani 1 1 d . . . . .
C1 C 0.6742(3) 0.9626(5) 0.8118(2) 0.0222(8) Uani 1 1 d . . . . .
H1 H 0.639673 1.024838 0.839852 0.027 Uiso 1 1 calc R U . . .
C2 C 0.7648(3) 0.9477(5) 0.8211(2) 0.0221(8) Uani 1 1 d . . . . .
H2 H 0.792408 0.997800 0.855792 0.026 Uiso 1 1 calc R U . . .
C3 C 0.8152(3) 0.8600(6) 0.7801(2) 0.0263(9) Uani 1 1 d . . . . .
H3 H 0.878122 0.851344 0.785262 0.032 Uiso 1 1 calc R U . . .
C4 C 0.7727(3) 0.7850(6) 0.7314(2) 0.0257(9) Uani 1 1 d . . . . .
H4 H 0.807049 0.723026 0.703263 0.031 Uiso 1 1 calc R U . . .
C5 C 0.6807(3) 0.7973(5) 0.7222(2) 0.0197(8) Uani 1 1 d . . . . .
C6 C 0.6234(3) 0.7144(5) 0.67727(19) 0.0190(8) Uani 1 1 d . . . . .
C7 C 0.6527(3) 0.6113(5) 0.62704(19) 0.0199(8) Uani 1 1 d . . . . .
C8 C 0.7410(3) 0.5930(6) 0.6066(2) 0.0235(9) Uani 1 1 d . . . . .
H8 H 0.787002 0.649984 0.627427 0.028 Uiso 1 1 calc R U . . .
C9 C 0.7644(3) 0.4943(6) 0.5567(2) 0.0234(8) Uani 1 1 d . . . . .
C10 C 0.8551(3) 0.4791(7) 0.5366(2) 0.0306(10) Uani 1 1 d . . . . .
H10 H 0.900632 0.532644 0.559142 0.037 Uiso 1 1 calc R U . . .
C11 C 0.8783(4) 0.3901(6) 0.4860(2) 0.0326(11) Uani 1 1 d . . . . .
H11 H 0.938901 0.383742 0.473036 0.039 Uiso 1 1 calc R U . . .
C12 C 0.8108(4) 0.3077(6) 0.4533(2) 0.0312(10) Uani 1 1 d . . . . .
H12 H 0.826827 0.243721 0.418611 0.037 Uiso 1 1 calc R U . . .
C13 C 0.7233(3) 0.3178(6) 0.4704(2) 0.0293(10) Uani 1 1 d . . . . .
H13 H 0.679097 0.262561 0.447169 0.035 Uiso 1 1 calc R U . . .
C14 C 0.6977(3) 0.4102(5) 0.5228(2) 0.0235(9) Uani 1 1 d . . . . .
C15 C 0.6089(3) 0.4263(6) 0.5436(2) 0.0272(9) Uani 1 1 d . . . . .
H15 H 0.563133 0.368352 0.522862 0.033 Uiso 1 1 calc R U . . .
C16 C 0.5856(3) 0.5239(5) 0.5933(2) 0.0240(9) Uani 1 1 d . . . . .
C17 C 0.4945(3) 0.5440(6) 0.6090(2) 0.0263(9) Uani 1 1 d . . . . .
H17 H 0.450675 0.481124 0.588486 0.032 Uiso 1 1 calc R U . . .
C18 C 0.4678(3) 0.6515(6) 0.6527(2) 0.0257(9) Uani 1 1 d . . . . .
H18 H 0.405885 0.668650 0.660214 0.031 Uiso 1 1 calc R U . . .
C19 C 0.5320(3) 0.7364(5) 0.6865(2) 0.0209(8) Uani 1 1 d . . . . .

loop_
_atom_site_aniso_label
_atom_site_aniso_U_11
_atom_site_aniso_U_22
_atom_site_aniso_U_33
_atom_site_aniso_U_23
_atom_site_aniso_U_13
_atom_site_aniso_U_12
Pt1 0.00988(10) 0.01961(11) 0.01786(10) 0.000 0.00067(7) 0.000
Cl1 0.0187(4) 0.0313(5) 0.0274(5) -0.0062(4) -0.0014(4) 0.0044(4)
N1 0.0122(15) 0.0213(17) 0.0247(18) 0.0014(13) 0.0005(12) -0.0008(13)
C1 0.0174(18) 0.027(2) 0.023(2) -0.0025(17) 0.0002(15) 0.0014(16)
C2 0.0161(18) 0.025(2) 0.025(2) 0.0018(17) -0.0027(16) -0.0004(15)
C3 0.0177(19) 0.030(2) 0.032(2) 0.0000(19) -0.0038(17) -0.0008(17)
C4 0.0155(19) 0.034(2) 0.028(2) -0.0031(19) 0.0029(16) 0.0032(17)
C5 0.0167(18) 0.0201(19) 0.022(2) 0.0049(16) 0.0002(15) -0.0005(15)
C6 0.0170(17) 0.0198(18) 0.0203(19) 0.0016(16) 0.0034(15) -0.0002(14)
C7 0.0209(19) 0.0195(18) 0.0193(19) 0.0028(16) 0.0028(15) 0.0002(15)
C8 0.0203(19) 0.032(2) 0.0179(19) -0.0009(17) 0.0006(15) 0.0018(17)
C9 0.022(2) 0.028(2) 0.0192(18) 0.0021(17) 0.0014(16) 0.0061(17)
C10 0.028(2) 0.041(3) 0.024(2) -0.001(2) 0.0014(18) 0.005(2)
C11 0.033(3) 0.039(3) 0.026(2) -0.001(2) 0.0025(19) 0.012(2)
C12 0.042(3) 0.031(2) 0.021(2) -0.0022(19) 0.0081(19) 0.009(2)
C13 0.034(2) 0.030(2) 0.023(2) -0.0029(19) 0.0005(19) 0.0038(19)
C14 0.029(2) 0.019(2) 0.022(2) 0.0017(16) 0.0003(17) 0.0026(16)
C15 0.027(2) 0.026(2) 0.029(2) -0.0046(18) 0.0003(18) -0.0025(17)
C16 0.0201(19) 0.024(2) 0.028(2) -0.0011(18) 0.0004(17) -0.0022(16)
C17 0.022(2) 0.028(2) 0.029(2) -0.0081(18) 0.0018(18) -0.0081(17)
C18 0.0133(17) 0.030(2) 0.034(2) -0.0084(19) 0.0006(17) -0.0041(17)
C19 0.0109(16) 0.026(2) 0.026(2) 0.0041(17) 0.0003(15) -0.0011(15)

loop_
_atom_type_symbol
_atom_type_description
_atom_type_scat_dispersion_real
_atom_type_scat_dispersion_imag
_atom_type_scat_source
C C 0.0033 0.0016 'International Tables Vol C Tables 4.2.6.8 and 6.1.1.4'
H H 0.0000 0.0000 'International Tables Vol C Tables 4.2.6.8 and 6.1.1.4'
Cl Cl 0.1484 0.1585 'International Tables Vol C Tables 4.2.6.8 and 6.1.1.4'
N N 0.0061 0.0033 'International Tables Vol C Tables 4.2.6.8 and 6.1.1.4'
Pt Pt -1.7033 8.3905 'International Tables Vol C Tables 4.2.6.8 and 6.1.1.4'

loop_
_geom_angle_atom_site_label_1
_geom_angle_atom_site_label_2
_geom_angle_atom_site_label_3
_geom_angle
_geom_angle_site_symmetry_1
_geom_angle_site_symmetry_3
_geom_angle_publ_flag
Cl1 Pt1 Cl1 87.33(6) . 3_656 ?
N1 Pt1 Cl1 88.91(10) . 3_656 ?
N1 Pt1 Cl1 95.66(11) . . ?
N1 Pt1 Cl1 95.66(11) 3_656 3_656 ?
N1 Pt1 Cl1 88.91(10) 3_656 . ?
N1 Pt1 N1 173.7(2) 3_656 . ?
C19 Pt1 Cl1 90.83(13) 3_656 . ?
C19 Pt1 Cl1 175.26(12) 3_656 3_656 ?
C19 Pt1 Cl1 175.26(12) . . ?
C19 Pt1 Cl1 90.83(13) . 3_656 ?
C19 Pt1 N1 95.62(15) 3_656 . ?
C19 Pt1 N1 79.92(16) . . ?
C19 Pt1 N1 95.62(15) . 3_656 ?
C19 Pt1 N1 79.92(16) 3_656 3_656 ?
C19 Pt1 C19 91.3(2) . 3_656 ?
C1 N1 Pt1 122.0(3) . . ?
C1 N1 C5 121.9(4) . . ?
C5 N1 Pt1 116.1(3) . . ?
N1 C1 H1 119.6 . . ?
N1 C1 C2 120.8(4) . . ?
C2 C1 H1 119.6 . . ?
C1 C2 H2 120.1 . . ?
C3 C2 C1 119.8(4) . . ?
C3 C2 H2 120.1 . . ?
C2 C3 H3 120.7 . . ?
C2 C3 C4 118.6(4) . . ?
C4 C3 H3 120.7 . . ?
C3 C4 H4 119.0 . . ?
C3 C4 C5 122.0(4) . . ?
C5 C4 H4 119.0 . . ?
N1 C5 C4 116.9(4) . . ?
N1 C5 C6 113.5(4) . . ?
C4 C5 C6 129.4(4) . . ?
C7 C6 C5 126.6(4) . . ?
C19 C6 C5 114.6(4) . . ?
C19 C6 C7 118.8(4) . . ?
C8 C7 C6 125.6(4) . . ?
C8 C7 C16 116.3(4) . . ?
C16 C7 C6 118.0(4) . . ?
C7 C8 H8 118.7 . . ?
C7 C8 C9 122.7(4) . . ?
C9 C8 H8 118.7 . . ?
C8 C9 C10 121.4(4) . . ?
C8 C9 C14 120.8(4) . . ?
C14 C9 C10 117.8(4) . . ?
C9 C10 H10 119.0 . . ?
C11 C10 C9 122.1(5) . . ?
C11 C10 H10 119.0 . . ?
C10 C11 H11 120.5 . . ?
C10 C11 C12 119.0(5) . . ?
C12 C11 H11 120.5 . . ?
C11 C12 H12 119.3 . . ?
C13 C12 C11 121.5(5) . . ?
C13 C12 H12 119.3 . . ?
C12 C13 H13 119.8 . . ?
C12 C13 C14 120.5(5) . . ?
C14 C13 H13 119.8 . . ?
C13 C14 C9 119.2(4) . . ?
C15 C14 C9 116.9(4) . . ?
C15 C14 C13 123.9(4) . . ?
C14 C15 H15 118.8 . . ?
C16 C15 C14 122.3(4) . . ?
C16 C15 H15 118.8 . . ?
C15 C16 C7 120.9(4) . . ?
C15 C16 C17 119.6(4) . . ?
C17 C16 C7 119.4(4) . . ?
C16 C17 H17 119.1 . . ?
C18 C17 C16 121.7(4) . . ?
C18 C17 H17 119.1 . . ?
C17 C18 H18 120.2 . . ?
C17 C18 C19 119.7(4) . . ?
C19 C18 H18 120.2 . . ?
C6 C19 Pt1 114.9(3) . . ?
C6 C19 C18 122.1(4) . . ?
C18 C19 Pt1 123.0(3) . . ?

loop_
_geom_bond_atom_site_label_1
_geom_bond_atom_site_label_2
_geom_bond_distance
_geom_bond_site_symmetry_2
_geom_bond_publ_flag
Pt1 Cl1 2.4432(11) 3_656 ?
Pt1 Cl1 2.4432(11) . ?
Pt1 N1 2.026(3) 3_656 ?
Pt1 N1 2.026(3) . ?
Pt1 C19 2.017(5) 3_656 ?
Pt1 C19 2.017(5) . ?
N1 C1 1.341(6) . ?
N1 C5 1.376(6) . ?
C1 H1 0.9500 . ?
C1 C2 1.374(6) . ?
C2 H2 0.9500 . ?
C2 C3 1.374(6) . ?
C3 H3 0.9500 . ?
C3 C4 1.376(7) . ?
C4 H4 0.9500 . ?
C4 C5 1.393(6) . ?
C5 C6 1.467(6) . ?
C6 C7 1.452(6) . ?
C6 C19 1.393(5) . ?
C7 C8 1.400(6) . ?
C7 C16 1.440(6) . ?
C8 H8 0.9500 . ?
C8 C9 1.401(6) . ?
C9 C10 1.428(6) . ?
C9 C14 1.422(6) . ?
C10 H10 0.9500 . ?
C10 C11 1.362(7) . ?
C11 H11 0.9500 . ?
C11 C12 1.411(8) . ?
C12 H12 0.9500 . ?
C12 C13 1.361(7) . ?
C13 H13 0.9500 . ?
C13 C14 1.420(6) . ?
C14 C15 1.406(7) . ?
C15 H15 0.9500 . ?
C15 C16 1.391(6) . ?
C16 C17 1.413(6) . ?
C17 H17 0.9500 . ?
C17 C18 1.364(6) . ?
C18 H18 0.9500 . ?
C18 C19 1.399(6) . ?

loop_
_geom_torsion_atom_site_label_1
_geom_torsion_atom_site_label_2
_geom_torsion_atom_site_label_3
_geom_torsion_atom_site_label_4
_geom_torsion
_geom_torsion_site_symmetry_1
_geom_torsion_site_symmetry_2
_geom_torsion_site_symmetry_3
_geom_torsion_site_symmetry_4
_geom_torsion_publ_flag
Pt1 N1 C1 C2 178.0(3) . . . . ?
Pt1 N1 C5 C4 -179.1(3) . . . . ?
Pt1 N1 C5 C6 -3.9(5) . . . . ?
N1 C1 C2 C3 1.1(7) . . . . ?
N1 C5 C6 C7 178.4(4) . . . . ?
N1 C5 C6 C19 -3.7(5) . . . . ?
C1 N1 C5 C4 -1.9(6) . . . . ?
C1 N1 C5 C6 173.4(4) . . . . ?
C1 C2 C3 C4 -1.9(7) . . . . ?
C2 C3 C4 C5 0.9(8) . . . . ?
C3 C4 C5 N1 1.0(7) . . . . ?
C3 C4 C5 C6 -173.4(5) . . . . ?
C4 C5 C6 C7 -7.1(7) . . . . ?
C4 C5 C6 C19 170.8(5) . . . . ?
C5 N1 C1 C2 0.9(7) . . . . ?
C5 C6 C7 C8 -10.9(7) . . . . ?
C5 C6 C7 C16 171.6(4) . . . . ?
C5 C6 C19 Pt1 9.5(5) . . . . ?
C5 C6 C19 C18 -172.3(4) . . . . ?
C6 C7 C8 C9 -178.3(4) . . . . ?
C6 C7 C16 C15 178.2(4) . . . . ?
C6 C7 C16 C17 1.5(6) . . . . ?
C7 C6 C19 Pt1 -172.4(3) . . . . ?
C7 C6 C19 C18 5.9(7) . . . . ?
C7 C8 C9 C10 179.5(4) . . . . ?
C7 C8 C9 C14 1.9(7) . . . . ?
C7 C16 C17 C18 4.1(7) . . . . ?
C8 C7 C16 C15 0.5(7) . . . . ?
C8 C7 C16 C17 -176.2(4) . . . . ?
C8 C9 C10 C11 -176.5(5) . . . . ?
C8 C9 C14 C13 176.7(4) . . . . ?
C8 C9 C14 C15 -2.5(7) . . . . ?
C9 C10 C11 C12 -1.4(8) . . . . ?
C9 C14 C15 C16 2.3(7) . . . . ?
C10 C9 C14 C13 -1.0(7) . . . . ?
C10 C9 C14 C15 179.7(4) . . . . ?
C10 C11 C12 C13 1.3(8) . . . . ?
C11 C12 C13 C14 -1.1(8) . . . . ?
C12 C13 C14 C9 1.0(7) . . . . ?
C12 C13 C14 C15 -179.8(5) . . . . ?
C13 C14 C15 C16 -176.9(5) . . . . ?
C14 C9 C10 C11 1.3(7) . . . . ?
C14 C15 C16 C7 -1.4(7) . . . . ?
C14 C15 C16 C17 175.3(5) . . . . ?
C15 C16 C17 C18 -172.7(5) . . . . ?
C16 C7 C8 C9 -0.8(7) . . . . ?
C16 C17 C18 C19 -4.7(8) . . . . ?
C17 C18 C19 Pt1 177.7(4) . . . . ?
C17 C18 C19 C6 -0.4(7) . . . . ?
C19 C6 C7 C8 171.2(4) . . . . ?
C19 C6 C7 C16 -6.3(6) . . . . ?
